data_4031406
loop_
_publ_author_name
'Brauer, D.J.'
'Buerger, H.'
'Pawelke, G.'

_publ_section_title
;
 Vibrational spectra and normal coordinate analysis of C F3 compounds
 XXXIV. The bis(trifluoromethyl)difluoroborate anion. X-Ray structure of
 Cs (C F3)2 B F2)
;
_journal_name_full 'Journal of Organometallic Chemistry'
_journal_page_first 305
_journal_page_last 317
_journal_volume 192
_journal_year 1980
_chemical_formula_sum 'C2 B Cs F8'
_chemical_name_systematic 'Cs ((C F3)2 B F2)'
_space_group_IT_number 11
_symmetry_space_group_name_Hall '-P 2yb'
_symmetry_space_group_name_H-M 'P 1 21/m 1'
_cell_angle_alpha 90
_cell_angle_beta 100.5
_cell_angle_gamma 90
_cell_formula_units_Z 2
_cell_length_a 5.958
_cell_length_b 7.628
_cell_length_c 8.2997
_cell_volume 370.885
_citation_journal_id_ASTM JORCAI
_cod_data_source_file Brauer_JORCAI_1980_603.cif
_cod_data_source_block C2B1Cs1F8
_cod_original_cell_volume 370.8853
_cod_original_formula_sum 'C2 B1 Cs1 F8'
_cod_database_code 4031406

loop_
_symmetry_equiv_pos_as_xyz
x,y,z
-x,y+1/2,-z
-x,-y,-z
x,-y-1/2,z

loop_
_atom_site_label
_atom_site_type_symbol
_atom_site_fract_x
_atom_site_fract_y
_atom_site_fract_z
_atom_site_occupancy
_atom_site_U_iso_or_equiv
F2 F-1 0.304 0.3913 0.7722 1 0.0
B1 B+3 0.6832 0.25 0.7928 1 0.0
Cs1 Cs+1 0.01987 0.25 0.22237 1 0.0
F1 F-1 0.4277 0.25 0.9962 1 0.0
F3 F-1 0.4923 0.25 0.4913 1 0.0
F4 F-1 0.8058 0.3886 0.5511 1 0.0
F5 F-1 0.7945 0.3976 0.8666 1 0.0
C2 C+2 0.6867 0.25 0.5966 1 0.0
C1 C+2 0.4312 0.25 0.835 1 0.0
